data_4124583
loop_
_publ_author_name
'Blake, Matthew P.'
'Kaltsoyannis, Nikolas'
'Mountford, Philip'

_publ_section_title
;
 Probing the Limits of Alkaline Earth-Transition Metal Bonding: An
 Experimental and Computational Study.
;
_journal_issue 38
_journal_name_full 'Journal of the American Chemical Society'
_journal_page_first 12352
_journal_page_last 12368
_journal_paper_doi 10.1021/jacs.5b07866
_journal_volume 137
_journal_year 2015
_chemical_formula_moiety 'C44 H56 Ca4 O16 Ru4'
_chemical_formula_sum 'C44 H56 Ca4 O16 Ru4'
_chemical_formula_weight 1405.52
_chemical_name_systematic
;
 [Ca{CpRu(CO)2}(OH)]4
;
_space_group_IT_number 2
_symmetry_cell_setting triclinic
_symmetry_space_group_name_Hall '-P 1'
_symmetry_space_group_name_H-M 'P -1'
_atom_sites_solution_hydrogens difmap
_atom_sites_solution_primary direct
_atom_sites_solution_secondary difmap
_cell_angle_alpha 85.0129(11)
_cell_angle_beta 82.8752(13)
_cell_angle_gamma 71.2510(13)
_cell_formula_units_Z 2
_cell_length_a 12.2485(3)
_cell_length_b 12.8238(3)
_cell_length_c 18.0967(6)
_cell_measurement_reflns_used 10590
_cell_measurement_temperature 150
_cell_measurement_theta_max 27
_cell_measurement_theta_min 5
_cell_volume 2667.52(13)
_computing_cell_refinement 'DENZO/SCALEPACK (Otwinowski & Minor, 1997)'
_computing_data_collection 'COLLECT (Nonius, 2001).'
_computing_data_reduction 'DENZO/SCALEPACK (Otwinowski & Minor, 1997)'
_computing_molecular_graphics 'CAMERON (Watkin et al., 1996)'
_computing_publication_material 'CRYSTALS (Betteridge et al., 2003)'
_computing_structure_refinement 'CRYSTALS (Betteridge et al., 2003)'
_computing_structure_solution 'SIR92 (Altomare et al., 1994)'
_diffrn_ambient_temperature 150
_diffrn_measured_fraction_theta_full 0.989
_diffrn_measured_fraction_theta_max 0.981
_diffrn_measurement_device Area
_diffrn_measurement_device_type 'Nonius KappaCCD'
_diffrn_measurement_method \w
_diffrn_radiation_monochromator graphite
_diffrn_radiation_type 'Mo K\a'
_diffrn_radiation_wavelength 0.71073
_diffrn_reflns_av_R_equivalents 0.039
_diffrn_reflns_limit_h_max 15
_diffrn_reflns_limit_h_min -15
_diffrn_reflns_limit_k_max 16
_diffrn_reflns_limit_k_min -16
_diffrn_reflns_limit_l_max 22
_diffrn_reflns_limit_l_min -23
_diffrn_reflns_number 20414
_diffrn_reflns_theta_full 25.078
_diffrn_reflns_theta_max 27.559
_diffrn_reflns_theta_min 5.123
_diffrn_standards_number 0
_exptl_absorpt_coefficient_mu 1.558
_exptl_absorpt_correction_T_max 0.86
_exptl_absorpt_correction_T_min 0.86
_exptl_absorpt_correction_type multi-scan
_exptl_absorpt_process_details 'DENZO/SCALEPACK (Otwinowski & Minor, 1997)'
_exptl_crystal_colour colourless
_exptl_crystal_density_diffrn 1.750
_exptl_crystal_density_method 'not measured'
_exptl_crystal_description block
_exptl_crystal_F_000 1408
_exptl_crystal_size_max 0.100
_exptl_crystal_size_mid 0.100
_exptl_crystal_size_min 0.100
_refine_diff_density_max 0.72
_refine_diff_density_min -0.73
_refine_ls_extinction_method None
_refine_ls_goodness_of_fit_ref 1.1017
_refine_ls_hydrogen_treatment mixed
_refine_ls_matrix_type full
_refine_ls_number_parameters 638
_refine_ls_number_reflns 7670
_refine_ls_number_restraints 77
_refine_ls_R_factor_all 0.0847
_refine_ls_R_factor_gt 0.0496
_refine_ls_shift/su_max 0.0007065
_refine_ls_shift/su_mean 0.0000257
_refine_ls_structure_factor_coef F
_refine_ls_weighting_details
;
 Method, part 1, Chebychev polynomial, (Watkin, 1994, Prince, 1982) 
 [weight] = 1.0/[A~0~*T~0~(x)+A~1~*T~1~(x) ... +A~n-1~]*T~n-1~(x)] 
 where A~i~ are the Chebychev coefficients listed below and x= Fcalc/Fmax 
 Method = Robust Weighting (Prince, 1982) 
 W = [weight] * [1-(deltaF/6*sigmaF)^2^]^2^ 
 A~i~ are: 
 0.448E-01 -1.25 -0.267 -0.503 
;
_refine_ls_weighting_scheme calc
_refine_ls_wR_factor_all 0.0309
_refine_ls_wR_factor_gt 0.0224
_refine_ls_wR_factor_ref 0.0207
_reflns_limit_h_max 15
_reflns_limit_h_min -15
_reflns_limit_k_max 16
_reflns_limit_k_min -16
_reflns_limit_l_max 23
_reflns_limit_l_min 0
_reflns_number_gt 8657
_reflns_number_total 12089
_reflns_threshold_expression I>2.0\s(I)
_oxford_diffrn_Wilson_B_factor 2.36
_oxford_diffrn_Wilson_scale 65.42
_oxford_refine_ls_r_factor_ref 0.0399
_oxford_refine_ls_scale 0.14559(10)
_oxford_reflns_number_all 12089
_oxford_reflns_threshold_expression_ref I>3.0\s(I)
_cod_data_source_file ja5b07866_si_002.cif
_cod_data_source_block compound_S1
_cod_depositor_comments
;
The following automatic conversions were performed:

'_symmetry_cell_setting' value 'Triclinic' changed to 'triclinic'
according to
/usr/data/users/saulius/crontab/automatic-downloads/current/ACS/lib/dictionaries/cif_core.dic
dictionary named 'cif_core.dic' version 2.4.2 from 2011-04-26.

'_atom_sites_solution_primary' value 'Direct' changed to 'direct'
according to
/usr/data/users/saulius/crontab/automatic-downloads/current/ACS/lib/dictionaries/cif_core.dic
dictionary named 'cif_core.dic' version 2.4.2 from 2011-04-26.

Automatic conversion script
Id: cif_fix_values 3271 2015-04-21 07:52:19Z andrius 
;
_cod_original_sg_symbol_H-M 'P -1 '
_cod_database_code 4124583

loop_
_symmetry_equiv_pos_as_xyz
x,y,z
-x,-y,-z

loop_
_atom_site_label
_atom_site_type_symbol
_atom_site_fract_x
_atom_site_fract_y
_atom_site_fract_z
_atom_site_U_iso_or_equiv
_atom_site_occupancy
_atom_site_adp_type
_atom_site_refinement_flags_posn
_atom_site_refinement_flags_adp
Ru1 Ru 0.42924(3) 0.80926(3) -0.03314(2) 0.0279 1.0000 Uani . .
Ru2 Ru 0.15449(3) 0.49433(3) 0.39279(2) 0.0268 1.0000 Uani . .
Ru3 Ru 0.10036(4) 1.04298(3) 0.29385(2) 0.0303 1.0000 Uani . .
Ru4 Ru 0.71360(3) 0.42014(3) 0.24011(2) 0.0277 1.0000 Uani . .
Ca1 Ca 0.28441(8) 0.77588(8) 0.11994(5) 0.0254 1.0000 Uani . .
Ca2 Ca 0.30943(8) 0.54100(7) 0.25262(5) 0.0237 1.0000 Uani . .
Ca3 Ca 0.27381(8) 0.80847(7) 0.31525(5) 0.0253 1.0000 Uani . .
Ca4 Ca 0.54016(8) 0.65197(7) 0.21186(5) 0.0240 1.0000 Uani . .
C1 C 0.5274(4) 0.7606(4) 0.0390(3) 0.0285 1.0000 Uani . .
C2 C 0.4246(4) 0.6688(4) -0.0364(3) 0.0319 1.0000 Uani . .
C3 C 0.2809(5) 0.9619(4) -0.0643(3) 0.0466 1.0000 Uani . .
C4 C 0.3197(6) 0.8946(5) -0.1254(3) 0.0465 1.0000 Uani . .
C5 C 0.4339(6) 0.8891(5) -0.1509(3) 0.0499 1.0000 Uani . .
C6 C 0.4677(5) 0.9517(5) -0.1044(3) 0.0472 1.0000 Uani . .
C7 C 0.3741(5) 0.9963(4) -0.0505(3) 0.0449 1.0000 Uani . .
C8 C 0.1559(4) 0.6329(4) 0.4033(3) 0.0285 1.0000 Uani . .
C9 C 0.0505(4) 0.5591(4) 0.3256(3) 0.0359 1.0000 Uani . .
C10 C 0.1814(6) 0.3963(5) 0.5035(3) 0.0477 1.0000 Uani . .
C11 C 0.2910(5) 0.3805(5) 0.4620(3) 0.0470 1.0000 Uani . .
C12 C 0.2935(5) 0.3253(4) 0.3979(3) 0.0412 1.0000 Uani . .
C13 C 0.1843(5) 0.3090(4) 0.3992(3) 0.0439 1.0000 Uani . .
C14 C 0.1161(5) 0.3516(4) 0.4657(3) 0.0438 1.0000 Uani . .
C15 C 0.1303(4) 1.0005(4) 0.1982(3) 0.0353 1.0000 Uani . .
C16 C 0.2419(5) 1.0687(4) 0.2800(3) 0.0415 1.0000 Uani . .
C17 C -0.0368(5) 0.9760(5) 0.3579(4) 0.0496 1.0000 Uani . .
C18 C -0.0935(5) 1.0825(6) 0.3272(4) 0.0548 1.0000 Uani . .
C19 C -0.0575(5) 1.1594(5) 0.3601(4) 0.0565 1.0000 Uani . .
C20 C 0.0242(5) 1.1013(5) 0.4087(3) 0.0457 1.0000 Uani . .
C21 C 0.0351(5) 0.9876(4) 0.4096(3) 0.0413 1.0000 Uani . .
C22 C 0.5777(4) 0.3905(4) 0.2464(3) 0.0306 1.0000 Uani . .
C23 C 0.6739(4) 0.4503(4) 0.3391(3) 0.0365 1.0000 Uani . .
C24 C 0.9056(4) 0.4048(5) 0.2170(3) 0.0436 1.0000 Uani . .
C25 C 0.8413(5) 0.5064(5) 0.1808(3) 0.0451 1.0000 Uani . .
C26 C 0.7839(5) 0.4794(5) 0.1268(3) 0.0430 1.0000 Uani . .
C27 C 0.8118(5) 0.3615(5) 0.1296(3) 0.0444 1.0000 Uani . .
C28 C 0.8887(5) 0.3175(5) 0.1842(3) 0.0435 1.0000 Uani . .
C29 C 0.0128(5) 0.7418(7) 0.1210(3) 0.0603 1.0000 Uani . .
C30 C -0.0747(6) 0.7407(6) 0.0698(4) 0.0637 1.0000 Uani . .
C31 C -0.0398(5) 0.7900(5) -0.0035(3) 0.0405 1.0000 Uani . .
C32 C 0.0536(5) 0.8352(4) 0.0132(3) 0.0385 1.0000 Uani . .
C33 C 0.2422(6) 0.4603(5) 0.0897(3) 0.0449 1.0000 Uani . .
C34 C 0.1720(6) 0.3900(5) 0.0722(3) 0.0489 1.0000 Uani . .
C35 C 0.2153(5) 0.2888(5) 0.1237(3) 0.0418 1.0000 Uani . .
C36 C 0.2374(5) 0.3360(5) 0.1918(3) 0.0458 1.0000 Uani . .
C37 C 0.3596(7) 0.9353(5) 0.4510(4) 0.0642 1.0000 Uani D U
C38 C 0.4282(12) 0.8949(9) 0.5193(6) 0.0575 0.5000 Uani D U
C39 C 0.3848(6) 0.8030(6) 0.5534(3) 0.0652 1.0000 Uani D U
C40 C 0.3719(7) 0.7502(5) 0.4862(3) 0.0642 1.0000 Uani D U
C41 C 0.6517(7) 0.8559(5) 0.2421(4) 0.0653 1.0000 Uani . U
C42 C 0.7231(8) 0.8836(6) 0.2868(4) 0.0801 1.0000 Uani . U
C43 C 0.7225(7) 0.8153(5) 0.3591(4) 0.0651 1.0000 Uani . U
C44 C 0.6890(5) 0.7191(5) 0.3383(3) 0.0461 1.0000 Uani . U
C381 C 0.3500(15) 0.9255(8) 0.5348(5) 0.0651 0.5000 Uani D U
O1 O 0.4097(3) 0.6033(3) 0.14915(18) 0.0245 1.0000 Uani . .
O2 O 0.1990(3) 0.7249(3) 0.23370(19) 0.0276 1.0000 Uani . .
O3 O 0.3896(3) 0.8205(3) 0.20542(18) 0.0272 1.0000 Uani . .
O4 O 0.4095(3) 0.6333(3) 0.31222(19) 0.0250 1.0000 Uani . .
O5 O 0.5966(3) 0.7252(3) 0.08363(19) 0.0336 1.0000 Uani . .
O6 O 0.4206(4) 0.5791(3) -0.0421(2) 0.0469 1.0000 Uani . .
O7 O 0.1562(3) 0.7245(3) 0.40926(19) 0.0372 1.0000 Uani . .
O8 O -0.0168(4) 0.6063(4) 0.2834(2) 0.0593 1.0000 Uani . .
O9 O 0.1525(3) 0.9709(3) 0.1360(2) 0.0422 1.0000 Uani . .
O10 O 0.3319(3) 1.0823(3) 0.2716(2) 0.0526 1.0000 Uani . .
O11 O 0.4863(3) 0.3752(3) 0.2536(2) 0.0353 1.0000 Uani . .
O12 O 0.6456(4) 0.4681(4) 0.4024(2) 0.0596 1.0000 Uani . .
O13 O 0.1087(3) 0.7650(3) 0.07375(19) 0.0360 1.0000 Uani . .
O14 O 0.2477(3) 0.4433(3) 0.16918(19) 0.0343 1.0000 Uani . .
O15 O 0.3472(3) 0.8363(3) 0.4268(2) 0.0440 1.0000 Uani . U
O16 O 0.6461(3) 0.7489(3) 0.2655(2) 0.0389 1.0000 Uani . U
H1 H 0.440(4) 0.573(4) 0.117(3) 0.022(15) 1.0000 Uiso . .
H2 H 0.141(5) 0.741(4) 0.236(3) 0.030(18) 1.0000 Uiso . .
H3 H 0.410(5) 0.868(4) 0.189(3) 0.036(17) 1.0000 Uiso . .
H4 H 0.438(6) 0.596(6) 0.344(4) 0.07(2) 1.0000 Uiso . .
H31 H 0.2034 0.9854 -0.0383 0.0553 1.0000 Uiso R .
H41 H 0.2716 0.8628 -0.1494 0.0559 1.0000 Uiso R .
H51 H 0.4783 0.8541 -0.1957 0.0591 1.0000 Uiso R .
H61 H 0.5412 0.9670 -0.1101 0.0560 1.0000 Uiso R .
H71 H 0.3717 1.0469 -0.0127 0.0541 1.0000 Uiso R .
H101 H 0.1584 0.4261 0.5525 0.0573 1.0000 Uiso R .
H111 H 0.3550 0.4010 0.4772 0.0561 1.0000 Uiso R .
H121 H 0.3596 0.2982 0.3608 0.0497 1.0000 Uiso R .
H131 H 0.1616 0.2702 0.3629 0.0516 1.0000 Uiso R .
H141 H 0.0383 0.3492 0.4828 0.0522 1.0000 Uiso R .
H171 H -0.0478 0.9074 0.3467 0.0599 1.0000 Uiso R .
H181 H -0.1519 1.0991 0.2916 0.0671 1.0000 Uiso R .
H191 H -0.0861 1.2391 0.3521 0.0682 1.0000 Uiso R .
H201 H 0.0633 1.1345 0.4394 0.0549 1.0000 Uiso R .
H211 H 0.0807 0.9296 0.4418 0.0491 1.0000 Uiso R .
H241 H 0.9573 0.3966 0.2558 0.0521 1.0000 Uiso R .
H251 H 0.8418 0.5805 0.1896 0.0543 1.0000 Uiso R .
H261 H 0.7395 0.5305 0.0901 0.0520 1.0000 Uiso R .
H271 H 0.7866 0.3196 0.0969 0.0543 1.0000 Uiso R .
H281 H 0.9265 0.2387 0.1956 0.0524 1.0000 Uiso R .
H291 H 0.0406 0.6710 0.1490 0.0731 1.0000 Uiso R .
H292 H -0.0215 0.8008 0.1554 0.0730 1.0000 Uiso R .
H301 H -0.1524 0.7831 0.0896 0.0775 1.0000 Uiso R .
H302 H -0.0716 0.6652 0.0645 0.0769 1.0000 Uiso R .
H311 H -0.0085 0.7349 -0.0397 0.0492 1.0000 Uiso R .
H312 H -0.1047 0.8486 -0.0211 0.0489 1.0000 Uiso R .
H321 H 0.1107 0.8322 -0.0294 0.0459 1.0000 Uiso R .
H322 H 0.0193 0.9100 0.0280 0.0460 1.0000 Uiso R .
H331 H 0.2040 0.5378 0.0767 0.0542 1.0000 Uiso R .
H332 H 0.3199 0.4370 0.0627 0.0539 1.0000 Uiso R .
H341 H 0.1879 0.3699 0.0197 0.0570 1.0000 Uiso R .
H342 H 0.0903 0.4258 0.0834 0.0571 1.0000 Uiso R .
H351 H 0.1569 0.2519 0.1368 0.0497 1.0000 Uiso R .
H352 H 0.2867 0.2372 0.1008 0.0504 1.0000 Uiso R .
H361 H 0.3095 0.2896 0.2092 0.0542 1.0000 Uiso R .
H362 H 0.1752 0.3419 0.2312 0.0544 1.0000 Uiso R .
H371 H 0.4007 0.9685 0.4133 0.0847 1.0000 Uiso R .
H372 H 0.2859 0.9866 0.4650 0.0847 1.0000 Uiso R .
H381 H 0.4127 0.9526 0.5541 0.0693 0.5000 Uiso R .
H382 H 0.5106 0.8670 0.5047 0.0691 0.5000 Uiso R .
H391 H 0.4372 0.7524 0.5842 0.0778 1.0000 Uiso R .
H392 H 0.3118 0.8321 0.5815 0.0778 1.0000 Uiso R .
H401 H 0.3083 0.7197 0.4964 0.0861 1.0000 Uiso R .
H402 H 0.4430 0.6924 0.4715 0.0864 1.0000 Uiso R .
H411 H 0.6816 0.8569 0.1902 0.0812 1.0000 Uiso R .
H412 H 0.5750 0.9092 0.2484 0.0817 1.0000 Uiso R .
H421 H 0.6946 0.9615 0.2963 0.1140 1.0000 Uiso R .
H422 H 0.8008 0.8656 0.2624 0.1147 1.0000 Uiso R .
H431 H 0.7983 0.7904 0.3763 0.0790 1.0000 Uiso R .
H432 H 0.6676 0.8562 0.3975 0.0792 1.0000 Uiso R .
H441 H 0.6280 0.7068 0.3743 0.0540 1.0000 Uiso R .
H442 H 0.7549 0.6513 0.3362 0.0538 1.0000 Uiso R .
H3811 H 0.4035 0.9569 0.5523 0.0892 0.5000 Uiso R .
H3812 H 0.2721 0.9631 0.5561 0.0891 0.5000 Uiso R .

loop_
_atom_site_aniso_label
_atom_site_aniso_U_11
_atom_site_aniso_U_22
_atom_site_aniso_U_33
_atom_site_aniso_U_23
_atom_site_aniso_U_13
_atom_site_aniso_U_12
Ru1 0.0286(2) 0.0283(2) 0.02414(19) 0.00364(16) 0.00004(16) -0.00736(17)
Ru2 0.0286(2) 0.0270(2) 0.02427(19) 0.00056(15) 0.00223(16) -0.01024(16)
Ru3 0.0322(2) 0.0230(2) 0.0296(2) 0.00098(16) 0.00476(17) -0.00391(17)
Ru4 0.02278(19) 0.0262(2) 0.0314(2) 0.00252(16) -0.00150(16) -0.00524(16)
Ca1 0.0241(5) 0.0281(5) 0.0222(5) 0.0018(4) -0.0010(4) -0.0072(4)
Ca2 0.0246(5) 0.0248(5) 0.0218(4) -0.0009(4) 0.0007(4) -0.0091(4)
Ca3 0.0285(5) 0.0214(5) 0.0239(5) -0.0013(4) -0.0019(4) -0.0054(4)
Ca4 0.0227(5) 0.0232(5) 0.0259(5) 0.0017(4) -0.0035(4) -0.0075(4)
C1 0.027(2) 0.028(2) 0.030(3) 0.001(2) 0.003(2) -0.012(2)
C2 0.036(3) 0.032(3) 0.023(2) -0.002(2) -0.004(2) -0.005(2)
C3 0.037(3) 0.032(3) 0.062(4) 0.013(3) -0.004(3) -0.003(2)
C4 0.062(4) 0.036(3) 0.045(3) 0.010(3) -0.023(3) -0.016(3)
C5 0.057(4) 0.039(3) 0.039(3) 0.009(3) 0.013(3) -0.005(3)
C6 0.047(3) 0.045(3) 0.051(4) 0.023(3) -0.009(3) -0.021(3)
C7 0.061(4) 0.028(3) 0.043(3) 0.005(2) -0.004(3) -0.013(3)
C8 0.029(3) 0.033(3) 0.022(2) -0.001(2) 0.0022(19) -0.010(2)
C9 0.030(3) 0.045(3) 0.038(3) 0.003(2) -0.005(2) -0.021(2)
C10 0.064(4) 0.035(3) 0.031(3) 0.011(2) -0.001(3) -0.001(3)
C11 0.053(4) 0.040(3) 0.044(3) 0.004(3) -0.020(3) -0.006(3)
C12 0.040(3) 0.032(3) 0.039(3) 0.006(2) 0.010(2) 0.000(2)
C13 0.057(4) 0.028(3) 0.049(3) 0.000(2) 0.007(3) -0.020(3)
C14 0.043(3) 0.034(3) 0.047(3) 0.005(3) 0.014(3) -0.011(3)
C15 0.032(3) 0.029(3) 0.038(3) 0.002(2) 0.000(2) -0.002(2)
C16 0.050(3) 0.032(3) 0.038(3) -0.004(2) 0.009(3) -0.010(3)
C17 0.045(3) 0.048(4) 0.056(4) -0.004(3) 0.010(3) -0.020(3)
C18 0.041(3) 0.064(4) 0.059(4) 0.002(3) 0.003(3) -0.019(3)
C19 0.050(4) 0.035(3) 0.056(4) 0.004(3) 0.027(3) 0.012(3)
C20 0.062(4) 0.036(3) 0.033(3) -0.006(2) 0.019(3) -0.015(3)
C21 0.051(3) 0.034(3) 0.031(3) -0.004(2) 0.020(3) -0.010(3)
C22 0.032(3) 0.017(2) 0.034(3) 0.0000(19) 0.005(2) 0.001(2)
C23 0.033(3) 0.036(3) 0.042(3) 0.006(2) -0.008(2) -0.012(2)
C24 0.023(3) 0.065(4) 0.041(3) 0.002(3) 0.001(2) -0.015(3)
C25 0.042(3) 0.048(3) 0.048(3) 0.005(3) 0.006(3) -0.025(3)
C26 0.039(3) 0.045(3) 0.034(3) 0.011(2) 0.008(2) -0.004(3)
C27 0.034(3) 0.047(3) 0.044(3) -0.005(3) 0.004(3) -0.003(3)
C28 0.028(3) 0.044(3) 0.043(3) 0.003(3) 0.011(2) 0.002(2)
C29 0.044(4) 0.107(6) 0.041(3) 0.016(4) -0.005(3) -0.044(4)
C30 0.054(4) 0.093(5) 0.059(4) 0.019(4) -0.022(3) -0.043(4)
C31 0.038(3) 0.049(3) 0.035(3) 0.000(2) -0.006(2) -0.014(3)
C32 0.044(3) 0.035(3) 0.035(3) 0.008(2) -0.012(2) -0.009(2)
C33 0.063(4) 0.053(4) 0.030(3) -0.005(3) -0.001(3) -0.034(3)
C34 0.061(4) 0.074(4) 0.030(3) -0.002(3) -0.006(3) -0.046(3)
C35 0.046(3) 0.043(3) 0.041(3) -0.008(3) 0.004(3) -0.022(3)
C36 0.056(4) 0.038(3) 0.051(4) 0.005(3) -0.019(3) -0.023(3)
C37 0.085(4) 0.058(3) 0.059(3) -0.016(3) -0.017(3) -0.028(3)
C38 0.077(6) 0.056(6) 0.048(5) -0.023(5) -0.017(5) -0.024(5)
C39 0.070(4) 0.073(4) 0.047(3) -0.015(3) -0.010(3) -0.011(3)
C40 0.094(4) 0.059(4) 0.048(3) 0.010(3) -0.035(3) -0.029(3)
C41 0.104(5) 0.049(3) 0.064(4) 0.019(3) -0.029(3) -0.052(3)
C42 0.128(5) 0.065(4) 0.073(4) 0.018(3) -0.052(4) -0.056(4)
C43 0.104(4) 0.051(3) 0.059(4) 0.006(3) -0.040(3) -0.041(3)
C44 0.063(3) 0.044(3) 0.043(3) 0.012(2) -0.021(3) -0.030(3)
C381 0.086(6) 0.068(6) 0.045(5) -0.023(5) -0.005(5) -0.025(5)
O1 0.0259(17) 0.0284(18) 0.0189(17) -0.0038(14) 0.0032(14) -0.0093(14)
O2 0.0229(19) 0.0331(19) 0.0245(18) 0.0023(14) -0.0008(15) -0.0072(16)
O3 0.0260(18) 0.0272(18) 0.0277(18) 0.0044(14) -0.0012(14) -0.0094(15)
O4 0.0270(17) 0.0241(17) 0.0238(17) 0.0008(14) -0.0011(14) -0.0088(14)
O5 0.0298(18) 0.038(2) 0.0321(19) 0.0048(15) -0.0024(15) -0.0111(16)
O6 0.065(3) 0.033(2) 0.040(2) -0.0013(17) -0.0121(19) -0.0093(19)
O7 0.049(2) 0.030(2) 0.0328(19) -0.0075(15) 0.0070(17) -0.0154(17)
O8 0.047(2) 0.077(3) 0.059(3) 0.019(2) -0.024(2) -0.024(2)
O9 0.049(2) 0.036(2) 0.030(2) -0.0034(16) -0.0027(17) 0.0032(17)
O10 0.039(2) 0.051(3) 0.070(3) -0.002(2) 0.008(2) -0.023(2)
O11 0.0294(19) 0.0301(19) 0.046(2) -0.0007(16) 0.0033(16) -0.0113(15)
O12 0.085(3) 0.060(3) 0.035(2) 0.000(2) -0.004(2) -0.027(2)
O13 0.0301(19) 0.047(2) 0.0334(19) 0.0092(16) -0.0068(15) -0.0164(17)
O14 0.046(2) 0.0317(19) 0.0325(19) -0.0029(15) -0.0082(16) -0.0205(16)
O15 0.066(3) 0.036(2) 0.037(2) -0.0018(16) -0.0208(18) -0.0207(19)
O16 0.050(2) 0.0335(19) 0.041(2) 0.0126(16) -0.0223(17) -0.0219(17)

loop_
_atom_type_symbol
_atom_type_scat_dispersion_real
_atom_type_scat_dispersion_imag
_atom_type_scat_Cromer_Mann_a1
_atom_type_scat_Cromer_Mann_b1
_atom_type_scat_Cromer_Mann_a2
_atom_type_scat_Cromer_Mann_b2
_atom_type_scat_Cromer_Mann_a3
_atom_type_scat_Cromer_Mann_b3
_atom_type_scat_Cromer_Mann_a4
_atom_type_scat_Cromer_Mann_b4
_atom_type_scat_Cromer_Mann_c
_atom_type_scat_source
Ru -1.2594 0.8363 19.2674 0.8085 12.9182 8.4347 4.8634 24.7997 1.5676 94.2928 5.3787 'International Tables Vol C 4.2.6.8 and 6.1.1.4'
Ca 0.2262 0.3064 8.6266 10.4421 7.3873 0.6599 1.5899 85.7484 1.0211 178.4370 1.3751 'International Tables Vol C 4.2.6.8 and 6.1.1.4'
C 0.0033 0.0016 2.3100 20.8439 1.0200 10.2075 1.5886 0.5687 0.8650 51.6512 0.2156 'International Tables Vol C 4.2.6.8 and 6.1.1.4'
O 0.0106 0.0060 3.0485 13.2771 2.2868 5.7011 1.5463 0.3239 0.8670 32.9089 0.2508 'International Tables Vol C 4.2.6.8 and 6.1.1.4'
H 0.0000 0.0000 0.4930 10.5109 0.3229 26.1257 0.1402 3.1424 0.0408 57.7998 0.0030 'International Tables Vol C 4.2.6.8 and 6.1.1.4'

loop_
_geom_angle_atom_site_label_1
_geom_angle_atom_site_label_2
_geom_angle_atom_site_label_3
_geom_angle
_geom_angle_publ_flag
Ca1 Ru1 C1 71.12(14) yes
Ca1 Ru1 C2 76.96(15) yes
C1 Ru1 C2 88.7(2) yes
Ca1 Ru1 C3 90.41(15) yes
C1 Ru1 C3 139.2(2) yes
C2 Ru1 C3 123.1(2) yes
Ca1 Ru1 C4 114.12(17) yes
C1 Ru1 C4 170.0(2) yes
C2 Ru1 C4 100.7(2) yes
C3 Ru1 C4 36.0(2) yes
Ca1 Ru1 C5 149.10(16) yes
C1 Ru1 C5 137.1(2) yes
C2 Ru1 C5 110.1(2) yes
C3 Ru1 C5 60.1(2) yes
C4 Ru1 C5 35.9(2) yes
Ca1 Ru1 C6 137.73(17) yes
C1 Ru1 C6 110.9(2) yes
C2 Ru1 C6 143.5(2) yes
C3 Ru1 C6 59.8(2) yes
C4 Ru1 C6 59.3(2) yes
Ca1 Ru1 C7 102.37(15) yes
C1 Ru1 C7 111.6(2) yes
C2 Ru1 C7 158.5(2) yes
C3 Ru1 C7 35.8(2) yes
C4 Ru1 C7 59.6(2) yes
C5 Ru1 C6 35.5(2) yes
C5 Ru1 C7 59.9(2) yes
C6 Ru1 C7 36.0(2) yes
Ca2 Ru2 C8 76.01(14) yes
Ca2 Ru2 C9 76.80(16) yes
C8 Ru2 C9 84.9(2) yes
Ca2 Ru2 C10 136.97(16) yes
C8 Ru2 C10 109.4(2) yes
C9 Ru2 C10 144.9(2) yes
Ca2 Ru2 C11 100.57(16) yes
C8 Ru2 C11 106.6(2) yes
C9 Ru2 C11 167.4(2) yes
C10 Ru2 C11 36.4(2) yes
Ca2 Ru2 C12 84.57(13) yes
C8 Ru2 C12 133.0(2) yes
C9 Ru2 C12 131.7(2) yes
C10 Ru2 C12 60.1(2) yes
C11 Ru2 C12 35.9(2) yes
Ca2 Ru2 C13 106.04(14) yes
C8 Ru2 C13 166.5(2) yes
C9 Ru2 C13 108.6(2) yes
C10 Ru2 C13 59.8(2) yes
C11 Ru2 C13 60.0(2) yes
Ca2 Ru2 C14 141.68(14) yes
C8 Ru2 C14 138.6(2) yes
C9 Ru2 C14 114.7(2) yes
C10 Ru2 C14 35.4(2) yes
C11 Ru2 C14 59.9(2) yes
C12 Ru2 C13 36.1(2) yes
C12 Ru2 C14 60.10(19) yes
C13 Ru2 C14 36.13(18) yes
Ca3 Ru3 C15 79.61(15) yes
Ca3 Ru3 C16 77.52(17) yes
C15 Ru3 C16 86.5(2) yes
Ca3 Ru3 C17 86.80(16) yes
C15 Ru3 C17 110.9(2) yes
C16 Ru3 C17 154.2(2) yes
Ca3 Ru3 C18 122.49(17) yes
C15 Ru3 C18 108.1(2) yes
C16 Ru3 C18 156.4(2) yes
C17 Ru3 C18 36.3(2) yes
Ca3 Ru3 C19 137.90(15) yes
C15 Ru3 C19 133.8(2) yes
C16 Ru3 C19 121.4(3) yes
C17 Ru3 C19 60.0(2) yes
C18 Ru3 C19 35.7(2) yes
Ca3 Ru3 C20 106.85(15) yes
C15 Ru3 C20 168.0(2) yes
C16 Ru3 C20 104.6(2) yes
C17 Ru3 C20 60.3(2) yes
C18 Ru3 C20 59.9(3) yes
Ca3 Ru3 C21 77.94(14) yes
C15 Ru3 C21 140.4(2) yes
C16 Ru3 C21 119.4(2) yes
C17 Ru3 C21 36.0(2) yes
C18 Ru3 C21 60.1(2) yes
C19 Ru3 C20 35.8(2) yes
C19 Ru3 C21 60.0(2) yes
C20 Ru3 C21 36.42(18) yes
Ca4 Ru4 C22 78.27(14) yes
Ca4 Ru4 C23 84.51(16) yes
C22 Ru4 C23 85.1(2) yes
Ca4 Ru4 C24 116.26(15) yes
C22 Ru4 C24 162.2(2) yes
C23 Ru4 C24 105.8(2) yes
Ca4 Ru4 C25 81.03(15) yes
C22 Ru4 C25 150.7(2) yes
C23 Ru4 C25 113.4(2) yes
C24 Ru4 C25 36.5(2) yes
Ca4 Ru4 C26 76.06(13) yes
C22 Ru4 C26 118.2(2) yes
C23 Ru4 C26 145.0(2) yes
C24 Ru4 C26 59.9(2) yes
C25 Ru4 C26 35.5(2) yes
Ca4 Ru4 C27 107.84(14) yes
C22 Ru4 C27 107.1(2) yes
C23 Ru4 C27 164.0(2) yes
C24 Ru4 C27 59.9(2) yes
C25 Ru4 C27 60.3(2) yes
Ca4 Ru4 C28 135.87(14) yes
C22 Ru4 C28 126.8(2) yes
C23 Ru4 C28 128.1(2) yes
C24 Ru4 C28 35.5(2) yes
C25 Ru4 C28 60.1(2) yes
C26 Ru4 C27 36.84(19) yes
C26 Ru4 C28 60.29(19) yes
C27 Ru4 C28 36.02(19) yes
Ru1 Ca1 O1 94.68(8) yes
Ru1 Ca1 O2 171.27(10) yes
O1 Ca1 O2 76.60(12) yes
Ru1 Ca1 O3 101.11(9) yes
O1 Ca1 O3 79.35(12) yes
O2 Ca1 O3 77.95(13) yes
Ru1 Ca1 O9 99.87(9) yes
O1 Ca1 O9 159.66(12) yes
O2 Ca1 O9 88.70(12) yes
O3 Ca1 O9 83.93(12) yes
Ru1 Ca1 O13 100.22(8) yes
O1 Ca1 O13 111.96(12) yes
O2 Ca1 O13 82.92(12) yes
O3 Ca1 O13 154.87(12) yes
O9 Ca1 O13 79.46(13) yes
Ru2 Ca2 O1 171.56(9) yes
Ru2 Ca2 O2 95.52(9) yes
O1 Ca2 O2 76.17(12) yes
Ru2 Ca2 O4 97.22(8) yes
O1 Ca2 O4 79.78(12) yes
O2 Ca2 O4 78.12(13) yes
Ru2 Ca2 O11 102.68(8) yes
O1 Ca2 O11 85.15(12) yes
O2 Ca2 O11 158.20(12) yes
O4 Ca2 O11 87.68(12) yes
Ru2 Ca2 O14 96.34(9) yes
O1 Ca2 O14 87.39(12) yes
O2 Ca2 O14 104.96(13) yes
O4 Ca2 O14 165.74(12) yes
O11 Ca2 O14 85.03(12) yes
Ru3 Ca3 O2 96.18(9) yes
Ru3 Ca3 O3 94.67(9) yes
O2 Ca3 O3 78.60(12) yes
Ru3 Ca3 O4 171.53(9) yes
O2 Ca3 O4 78.82(12) yes
O3 Ca3 O4 77.71(12) yes
Ru3 Ca3 O7 100.40(8) yes
O2 Ca3 O7 81.78(12) yes
O3 Ca3 O7 156.40(12) yes
O4 Ca3 O7 85.76(11) yes
Ru3 Ca3 O15 98.11(9) yes
O2 Ca3 O15 159.07(13) yes
O3 Ca3 O15 115.21(13) yes
O4 Ca3 O15 88.58(13) yes
O7 Ca3 O15 80.67(13) yes
Ru4 Ca4 O1 99.19(9) yes
Ru4 Ca4 O3 171.17(9) yes
O1 Ca4 O3 78.80(12) yes
Ru4 Ca4 O4 93.98(9) yes
O1 Ca4 O4 80.65(12) yes
O3 Ca4 O4 77.23(12) yes
Ru4 Ca4 O5 108.32(8) yes
O1 Ca4 O5 83.00(11) yes
O3 Ca4 O5 80.08(11) yes
O4 Ca4 O5 154.17(12) yes
Ru4 Ca4 O16 95.36(9) yes
O1 Ca4 O16 165.18(12) yes
O3 Ca4 O16 87.22(12) yes
O4 Ca4 O16 101.15(13) yes
O5 Ca4 O16 89.85(12) yes
Ru1 C1 O5 176.4(4) yes
Ru1 C2 O6 176.7(4) yes
Ru1 C3 C4 70.7(3) yes
Ru1 C3 C7 71.7(3) yes
C4 C3 C7 106.7(5) yes
Ru1 C3 H31 125.8 no
C4 C3 H31 127.5 no
C7 C3 H31 125.7 no
Ru1 C4 C3 73.3(3) yes
Ru1 C4 C5 73.3(3) yes
C3 C4 C5 109.6(6) yes
Ru1 C4 H41 124.7 no
C3 C4 H41 124.8 no
C5 C4 H41 125.3 no
Ru1 C5 C4 70.8(3) yes
Ru1 C5 C6 72.2(3) yes
C4 C5 C6 107.0(5) yes
Ru1 C5 H51 126.7 no
C4 C5 H51 126.1 no
C6 C5 H51 126.6 no
Ru1 C6 C5 72.3(3) yes
Ru1 C6 C7 71.8(3) yes
C5 C6 C7 108.5(5) yes
Ru1 C6 H61 125.3 no
C5 C6 H61 126.0 no
C7 C6 H61 125.3 no
Ru1 C7 C6 72.2(3) yes
Ru1 C7 C3 72.4(3) yes
C6 C7 C3 108.1(6) yes
Ru1 C7 H71 124.8 no
C6 C7 H71 126.4 no
C3 C7 H71 125.4 no
Ru2 C8 O7 179.1(4) yes
Ru2 C9 O8 176.4(5) yes
Ru2 C10 C11 71.5(3) yes
Ru2 C10 C14 73.4(3) yes
C11 C10 C14 108.6(5) yes
Ru2 C10 H101 125.9 no
C11 C10 H101 125.9 no
C14 C10 H101 125.3 no
Ru2 C11 C10 72.1(3) yes
Ru2 C11 C12 73.0(3) yes
C10 C11 C12 108.2(6) yes
Ru2 C11 H111 123.3 no
C10 C11 H111 125.5 no
C12 C11 H111 126.2 no
Ru2 C12 C11 71.1(3) yes
Ru2 C12 C13 71.6(3) yes
C11 C12 C13 107.4(5) yes
Ru2 C12 H121 125.8 no
C11 C12 H121 126.8 no
C13 C12 H121 125.7 no
Ru2 C13 C12 72.3(3) yes
Ru2 C13 C14 72.7(3) yes
C12 C13 C14 108.3(5) yes
Ru2 C13 H131 124.5 no
C12 C13 H131 126.1 no
C14 C13 H131 125.4 no
Ru2 C14 C13 71.2(3) yes
Ru2 C14 C10 71.2(3) yes
C13 C14 C10 107.6(5) yes
Ru2 C14 H141 124.0 no
C13 C14 H141 126.8 no
C10 C14 H141 125.6 no
Ru3 C15 O9 178.3(4) yes
Ru3 C16 O10 178.5(5) yes
Ru3 C17 C18 71.9(3) yes
Ru3 C17 C21 72.4(3) yes
C18 C17 C21 107.9(6) yes
Ru3 C17 H171 123.1 no
C18 C17 H171 126.0 no
C21 C17 H171 126.0 no
Ru3 C18 C17 71.8(3) yes
Ru3 C18 C19 73.0(3) yes
C17 C18 C19 108.2(6) yes
Ru3 C18 H181 124.3 no
C17 C18 H181 125.2 no
C19 C18 H181 126.4 no
Ru3 C19 C18 71.3(3) yes
Ru3 C19 C20 70.5(3) yes
C18 C19 C20 107.9(5) yes
Ru3 C19 H191 125.5 no
C18 C19 H191 126.3 no
C20 C19 H191 125.8 no
Ru3 C20 C19 73.7(3) yes
Ru3 C20 C21 72.9(3) yes
C19 C20 C21 108.7(6) yes
Ru3 C20 H201 122.5 no
C19 C20 H201 125.2 no
C21 C20 H201 125.9 no
Ru3 C21 C20 70.7(3) yes
Ru3 C21 C17 71.6(3) yes
C20 C21 C17 107.2(5) yes
Ru3 C21 H211 125.3 no
C20 C21 H211 126.1 no
C17 C21 H211 126.7 no
Ru4 C22 O11 176.3(4) yes
Ru4 C23 O12 177.8(5) yes
Ru4 C24 C25 72.5(3) yes
Ru4 C24 C28 72.4(3) yes
C25 C24 C28 108.6(5) yes
Ru4 C24 H241 124.3 no
C25 C24 H241 126.5 no
C28 C24 H241 124.8 no
Ru4 C25 C24 71.0(3) yes
Ru4 C25 C26 71.6(3) yes
C24 C25 C26 107.3(5) yes
Ru4 C25 H251 126.0 no
C24 C25 H251 126.6 no
C26 C25 H251 126.0 no
Ru4 C26 C25 72.9(3) yes
Ru4 C26 C27 70.4(3) yes
C25 C26 C27 107.9(5) yes
Ru4 C26 H261 127.1 no
C25 C26 H261 126.2 no
C27 C26 H261 125.6 no
Ru4 C27 C26 72.8(3) yes
Ru4 C27 C28 73.2(3) yes
C26 C27 C28 107.9(6) yes
Ru4 C27 H271 123.4 no
C26 C27 H271 125.8 no
C28 C27 H271 126.1 no
Ru4 C28 C27 70.8(3) yes
Ru4 C28 C24 72.1(3) yes
C27 C28 C24 108.2(5) yes
Ru4 C28 H281 124.9 no
C27 C28 H281 125.6 no
C24 C28 H281 126.1 no
C30 C29 O13 106.5(5) yes
C30 C29 H291 111.6 no
O13 C29 H291 110.3 no
C30 C29 H292 109.6 no
O13 C29 H292 108.9 no
H291 C29 H292 109.9 no
C29 C30 C31 106.1(5) yes
C29 C30 H301 110.7 no
C31 C30 H301 111.1 no
C29 C30 H302 109.3 no
C31 C30 H302 110.1 no
H301 C30 H302 109.5 no
C30 C31 C32 103.9(4) yes
C30 C31 H311 111.1 no
C32 C31 H311 109.7 no
C30 C31 H312 110.6 no
C32 C31 H312 110.5 no
H311 C31 H312 110.8 no
C31 C32 O13 105.7(4) yes
C31 C32 H321 111.5 no
O13 C32 H321 109.2 no
C31 C32 H322 109.7 no
O13 C32 H322 110.6 no
H321 C32 H322 110.0 no
C34 C33 O14 104.3(4) yes
C34 C33 H331 110.9 no
O14 C33 H331 110.4 no
C34 C33 H332 110.8 no
O14 C33 H332 111.1 no
H331 C33 H332 109.2 no
C33 C34 C35 101.8(5) yes
C33 C34 H341 112.0 no
C35 C34 H341 110.7 no
C33 C34 H342 111.6 no
C35 C34 H342 111.3 no
H341 C34 H342 109.3 no
C34 C35 C36 103.1(4) yes
C34 C35 H351 111.5 no
C36 C35 H351 110.2 no
C34 C35 H352 110.6 no
C36 C35 H352 111.3 no
H351 C35 H352 109.9 no
C35 C36 O14 107.1(4) yes
C35 C36 H361 109.5 no
O14 C36 H361 108.9 no
C35 C36 H362 111.4 no
O14 C36 H362 110.4 no
H361 C36 H362 109.6 no
C38 C37 C381 35.5(7) yes
C38 C37 O15 103.5(6) yes
C381 C37 O15 106.6(6) yes
C38 C37 H371 111.1 no
C381 C37 H371 135.3 no
O15 C37 H371 111.5 no
C38 C37 H372 110.5 no
C381 C37 H372 76.7 no
O15 C37 H372 110.7 no
H371 C37 H372 109.5 no
C37 C38 C39 103.1(7) yes
C37 C38 H381 111.9 no
C39 C38 H381 110.8 no
C37 C38 H382 111.4 no
C39 C38 H382 110.0 no
H381 C38 H382 109.5 no
C38 C39 C40 101.9(6) yes
C38 C39 C381 36.0(7) yes
C40 C39 C381 106.8(6) yes
C38 C39 H391 112.9 no
C40 C39 H391 111.5 no
C381 C39 H391 135.9 no
C38 C39 H392 110.1 no
C40 C39 H392 110.7 no
C381 C39 H392 75.4 no
H391 C39 H392 109.5 no
C39 C40 O15 106.9(5) yes
C39 C40 H401 110.1 no
O15 C40 H401 109.9 no
C39 C40 H402 110.4 no
O15 C40 H402 109.8 no
H401 C40 H402 109.8 no
C42 C41 O16 108.8(5) yes
C42 C41 H411 110.9 no
O16 C41 H411 109.7 no
C42 C41 H412 108.6 no
O16 C41 H412 109.8 no
H411 C41 H412 109.1 no
C41 C42 C43 106.9(6) yes
C41 C42 H421 111.0 no
C43 C42 H421 110.2 no
C41 C42 H422 109.8 no
C43 C42 H422 109.5 no
H421 C42 H422 109.4 no
C42 C43 C44 103.4(5) yes
C42 C43 H431 110.6 no
C44 C43 H431 110.6 no
C42 C43 H432 111.8 no
C44 C43 H432 111.3 no
H431 C43 H432 109.1 no
C43 C44 O16 106.4(4) yes
C43 C44 H441 110.3 no
O16 C44 H441 109.5 no
C43 C44 H442 111.8 no
O16 C44 H442 110.3 no
H441 C44 H442 108.6 no
C39 C381 C37 104.4(7) yes
C39 C381 H3811 110.4 no
C37 C381 H3811 109.2 no
C39 C381 H3812 111.9 no
C37 C381 H3812 111.4 no
H3811 C381 H3812 109.5 no
Ca2 O1 Ca4 98.14(13) yes
Ca2 O1 Ca1 103.18(13) yes
Ca4 O1 Ca1 100.39(13) yes
Ca2 O1 H1 128(4) no
Ca4 O1 H1 110(4) no
Ca1 O1 H1 113(4) no
Ca1 O2 Ca2 102.76(14) yes
Ca1 O2 Ca3 100.35(14) yes
Ca2 O2 Ca3 100.58(14) yes
Ca1 O2 H2 113(5) no
Ca2 O2 H2 122(5) no
Ca3 O2 H2 115(5) no
Ca4 O3 Ca1 98.89(13) yes
Ca4 O3 Ca3 101.63(13) yes
Ca1 O3 Ca3 100.16(13) yes
Ca4 O3 H3 114(4) no
Ca1 O3 H3 109(4) no
Ca3 O3 H3 129(4) no
Ca2 O4 Ca3 99.81(13) yes
Ca2 O4 Ca4 98.03(13) yes
Ca3 O4 Ca4 102.47(13) yes
Ca2 O4 H4 108(5) no
Ca3 O4 H4 130(5) no
Ca4 O4 H4 113(5) no
Ca4 O5 C1 121.4(3) yes
Ca3 O7 C8 120.1(3) yes
Ca1 O9 C15 116.1(3) yes
Ca2 O11 C22 117.5(3) yes
Ca1 O13 C29 124.3(3) yes
Ca1 O13 C32 123.6(3) yes
C29 O13 C32 103.8(4) yes
C33 O14 C36 108.6(4) yes
C33 O14 Ca2 129.9(3) yes
C36 O14 Ca2 119.9(3) yes
C40 O15 C37 109.5(4) yes
C40 O15 Ca3 120.9(3) yes
C37 O15 Ca3 129.1(3) yes
C44 O16 C41 108.9(4) yes
C44 O16 Ca4 123.5(3) yes
C41 O16 Ca4 125.9(3) yes

loop_
_geom_bond_atom_site_label_1
_geom_bond_atom_site_label_2
_geom_bond_distance
_geom_bond_publ_flag
Ru1 Ca1 3.1728(10) yes
Ru1 C1 1.818(5) yes
Ru1 C2 1.827(5) yes
Ru1 C3 2.286(5) yes
Ru1 C4 2.254(5) yes
Ru1 C5 2.285(6) yes
Ru1 C6 2.284(5) yes
Ru1 C7 2.278(5) yes
Ru2 Ca2 3.1091(9) yes
Ru2 C8 1.809(5) yes
Ru2 C9 1.821(5) yes
Ru2 C10 2.273(5) yes
Ru2 C11 2.265(5) yes
Ru2 C12 2.289(5) yes
Ru2 C13 2.280(5) yes
Ru2 C14 2.300(5) yes
Ru3 Ca3 3.0986(10) yes
Ru3 C15 1.818(5) yes
Ru3 C16 1.849(6) yes
Ru3 C17 2.275(6) yes
Ru3 C18 2.277(6) yes
Ru3 C19 2.298(5) yes
Ru3 C20 2.257(5) yes
Ru3 C21 2.286(5) yes
Ru4 Ca4 3.0916(10) yes
Ru4 C22 1.811(5) yes
Ru4 C23 1.838(6) yes
Ru4 C24 2.284(5) yes
Ru4 C25 2.305(5) yes
Ru4 C26 2.288(5) yes
Ru4 C27 2.256(5) yes
Ru4 C28 2.288(5) yes
Ca1 O1 2.312(3) yes
Ca1 O2 2.331(3) yes
Ca1 O3 2.346(4) yes
Ca1 O9 2.522(4) yes
Ca1 O13 2.451(3) yes
Ca2 O1 2.335(3) yes
Ca2 O2 2.330(4) yes
Ca2 O4 2.356(3) yes
Ca2 O11 2.501(3) yes
Ca2 O14 2.376(3) yes
Ca3 O2 2.326(4) yes
Ca3 O3 2.318(3) yes
Ca3 O4 2.326(3) yes
Ca3 O7 2.490(3) yes
Ca3 O15 2.406(4) yes
Ca4 O1 2.334(3) yes
Ca4 O3 2.352(3) yes
Ca4 O4 2.316(3) yes
Ca4 O5 2.527(3) yes
Ca4 O16 2.395(3) yes
C1 O5 1.198(6) yes
C2 O6 1.181(6) yes
C3 C4 1.402(8) yes
C3 C7 1.404(8) yes
C3 H31 0.971 no
C4 C5 1.399(8) yes
C4 H41 0.975 no
C5 C6 1.394(9) yes
C5 H51 0.975 no
C6 C7 1.410(8) yes
C6 H61 0.974 no
C7 H71 0.975 no
C8 O7 1.190(5) yes
C9 O8 1.176(6) yes
C10 C11 1.418(8) yes
C10 C14 1.391(8) yes
C10 H101 0.969 no
C11 C12 1.403(8) yes
C11 H111 0.979 no
C12 C13 1.416(8) yes
C12 H121 0.975 no
C13 C14 1.420(7) yes
C13 H131 0.973 no
C14 H141 0.975 no
C15 O9 1.189(6) yes
C16 O10 1.161(6) yes
C17 C18 1.418(9) yes
C17 C21 1.409(9) yes
C17 H171 0.973 no
C18 C19 1.403(9) yes
C18 H181 0.981 no
C19 C20 1.399(9) yes
C19 H191 0.973 no
C20 C21 1.420(7) yes
C20 H201 0.978 no
C21 H211 0.970 no
C22 O11 1.188(6) yes
C23 O12 1.175(6) yes
C24 C25 1.438(8) yes
C24 C28 1.394(8) yes
C24 H241 0.980 no
C25 C26 1.399(8) yes
C25 H251 0.978 no
C26 C27 1.436(8) yes
C26 H261 0.975 no
C27 C28 1.405(8) yes
C27 H271 0.972 no
C28 H281 0.982 no
C29 C30 1.505(8) yes
C29 O13 1.460(6) yes
C29 H291 0.980 no
C29 H292 0.974 no
C30 C31 1.494(8) yes
C30 H301 0.973 no
C30 H302 0.970 no
C31 C32 1.510(7) yes
C31 H311 0.959 no
C31 H312 0.967 no
C32 O13 1.445(6) yes
C32 H321 0.969 no
C32 H322 0.962 no
C33 C34 1.506(7) yes
C33 O14 1.443(6) yes
C33 H331 0.974 no
C33 H332 0.980 no
C34 C35 1.518(8) yes
C34 H341 0.985 no
C34 H342 0.961 no
C35 C36 1.508(7) yes
C35 H351 0.974 no
C35 H352 0.980 no
C36 O14 1.441(6) yes
C36 H361 0.965 no
C36 H362 0.966 no
C37 C38 1.539(8) yes
C37 C381 1.504(8) yes
C37 O15 1.436(7) yes
C37 H371 0.950 no
C37 H372 0.950 no
C38 C39 1.500(8) yes
C38 H381 0.970 no
C38 H382 0.967 no
C39 C40 1.490(7) yes
C39 C381 1.509(8) yes
C39 H391 0.950 no
C39 H392 0.950 no
C40 O15 1.458(7) yes
C40 H401 0.971 no
C40 H402 0.970 no
C41 C42 1.402(9) yes
C41 O16 1.420(6) yes
C41 H411 0.967 no
C41 H412 0.968 no
C42 C43 1.511(9) yes
C42 H421 0.970 no
C42 H422 0.962 no
C43 C44 1.510(8) yes
C43 H431 0.961 no
C43 H432 0.965 no
C44 O16 1.453(6) yes
C44 H441 0.972 no
C44 H442 0.978 no
C381 H3811 0.968 no
C381 H3812 0.967 no
O1 H1 0.73(5) no
O2 H2 0.67(5) no
O3 H3 0.76(5) no
O4 H4 0.75(7) no
